data_1531925
loop_
_publ_author_name
'Nagarajan, R.'
'Uma, S.'
'Jayaraj, M.K.'
'Tate, J.'
'Sleight, A.W.'

_publ_section_title
;
 New Cu M2/3 Sb1/3 O2 and Ag M2/3 Sb1/3 O2 compounds with the delafossite
 structure
;
_journal_name_full 'Solid State Sciences'
_journal_page_first 787
_journal_page_last 792
_journal_volume 4
_journal_year 2002
_chemical_formula_sum 'Cu3 Mg2 O6 Sb'
_chemical_name_systematic 'Cu3 Mg2 Sb O6'
_space_group_IT_number 148
_symmetry_space_group_name_Hall '-R 3'
_symmetry_space_group_name_H-M 'R -3 :H'
_cell_angle_alpha 90
_cell_angle_beta 90
_cell_angle_gamma 120
_cell_formula_units_Z 6
_cell_length_a 5.344
_cell_length_b 5.344
_cell_length_c 34.327
_cell_volume 848.984
_citation_journal_id_ASTM SSSCFJ
_cod_data_source_file Nagarajan_SSSCFJ_2002_940.cif
_cod_data_source_block Cu3Mg2O6Sb1
_cod_original_cell_volume 848.9837
_cod_original_formula_sum 'Cu3 Mg2 O6 Sb1'
_cod_database_code 1531925

loop_
_symmetry_equiv_pos_as_xyz
x,y,z
-y,x-y,z
-x+y,-x,z
-x,-y,-z
y,-x+y,-z
x-y,x,-z
x+2/3,y+1/3,z+1/3
-y+2/3,x-y+1/3,z+1/3
-x+y+2/3,-x+1/3,z+1/3
-x+2/3,-y+1/3,-z+1/3
y+2/3,-x+y+1/3,-z+1/3
x-y+2/3,x+1/3,-z+1/3
x+1/3,y+2/3,z+2/3
-y+1/3,x-y+2/3,z+2/3
-x+y+1/3,-x+2/3,z+2/3
-x+1/3,-y+2/3,-z+2/3
y+1/3,-x+y+2/3,-z+2/3
x-y+1/3,x+2/3,-z+2/3

loop_
_atom_site_label
_atom_site_type_symbol
_atom_site_fract_x
_atom_site_fract_y
_atom_site_fract_z
_atom_site_occupancy
_atom_site_U_iso_or_equiv
Cu1 Cu+1 0.6775 0.0109 0.4167 1 0.0
Mg3 Mg+2 0.6667 0.3333 0.3333 0.113 0.0
Mg2 Mg+2 0.6667 0.3333 0.5002 0.934 0.0
O2 O-2 0.682 0 0.4707 1 0.0
Mg4 Mg+2 0 0 0.5 0.085 0.0
Mg1 Mg+2 0.3333 0.6667 0.3335 0.967 0.0
O1 O-2 0.667 0.012 0.3629 1 0.0
Sb4 Sb+5 0 0 0.5 0.915 0.0
Sb3 Sb+5 0.6667 0.3333 0.3333 0.887 0.0
Sb2 Sb+5 0.6667 0.3333 0.5002 0.066 0.0
Sb1 Sb+5 0.3333 0.6667 0.3335 0.033 0.0
